data_2218046
loop_
_publ_author_name
'Qin, Song'
'Shi, Lei'
'Li, Jia'
'Guo, Yue-Wei'

_publ_section_title
;
 Bispuupehenone from the South Chinese Sea sponge <i>Dysidea</i> sp.
;
_journal_coeditor_code BH2164
_journal_issue 5
_journal_name_full 'Acta Crystallographica Section E'
_journal_page_first o946
_journal_page_last o947
_journal_paper_doi 10.1107/S1600536808011987
_journal_volume 64
_journal_year 2008
_chemical_formula_iupac 'C42 H54 O6'
_chemical_formula_moiety 'C42 H54 O6'
_chemical_formula_sum 'C42 H54 O6'
_chemical_formula_weight 654.85
_chemical_name_systematic
;
Bispuupehenone
;
_space_group_IT_number 92
_symmetry_cell_setting tetragonal
_symmetry_space_group_name_Hall 'P 4abw 2nw'
_symmetry_space_group_name_H-M 'P 41 21 2'
_atom_sites_solution_hydrogens geom
_atom_sites_solution_primary direct
_atom_sites_solution_secondary difmap
_audit_creation_method SHELXL97
_cell_angle_alpha 90.00
_cell_angle_beta 90.00
_cell_angle_gamma 90.00
_cell_formula_units_Z 4
_cell_length_a 13.5981(10)
_cell_length_b 13.5981(10)
_cell_length_c 18.7260(19)
_cell_measurement_reflns_used 4034
_cell_measurement_temperature 293(2)
_cell_measurement_theta_max 54.188
_cell_measurement_theta_min 4.746
_cell_volume 3462.6(5)
_computing_cell_refinement 'SAINT (Bruker, 2000)'
_computing_data_collection 'SMART (Bruker, 2000)'
_computing_data_reduction 'SAINT (Bruker, 2000)'
_computing_molecular_graphics 'SHELXTL (Sheldrick, 2008)'
_computing_publication_material 'SHELXTL (Sheldrick, 2008)'
_computing_structure_refinement 'SHELXL97 (Sheldrick, 2008)'
_computing_structure_solution 'SHELXS97 (Sheldrick, 2008)'
_diffrn_ambient_temperature 293(2)
_diffrn_measured_fraction_theta_full 1.000
_diffrn_measured_fraction_theta_max 1.000
_diffrn_measurement_device_type 'Bruker APEX CCD area-detector'
_diffrn_measurement_method '\f and \w'
_diffrn_radiation_monochromator graphite
_diffrn_radiation_source 'fine-focus sealed tube'
_diffrn_radiation_type MoK\a
_diffrn_radiation_wavelength 0.71073
_diffrn_reflns_av_R_equivalents 0.1100
_diffrn_reflns_av_sigmaI/netI 0.0513
_diffrn_reflns_limit_h_max 17
_diffrn_reflns_limit_h_min -16
_diffrn_reflns_limit_k_max 17
_diffrn_reflns_limit_k_min -17
_diffrn_reflns_limit_l_max 23
_diffrn_reflns_limit_l_min -11
_diffrn_reflns_number 20532
_diffrn_reflns_theta_full 26.98
_diffrn_reflns_theta_max 26.98
_diffrn_reflns_theta_min 1.85
_diffrn_standards_decay_% 0
_diffrn_standards_interval_count 0
_diffrn_standards_interval_time 0
_diffrn_standards_number 0
_exptl_absorpt_coefficient_mu 0.082
_exptl_absorpt_correction_T_max 0.990
_exptl_absorpt_correction_T_min 0.743
_exptl_absorpt_correction_type multi-scan
_exptl_absorpt_process_details '(SADABS; Bruker, 2000)'
_exptl_crystal_colour colourless
_exptl_crystal_density_diffrn 1.256
_exptl_crystal_density_method 'not measured'
_exptl_crystal_description prismatic
_exptl_crystal_F_000 1416
_exptl_crystal_size_max 0.387
_exptl_crystal_size_mid 0.236
_exptl_crystal_size_min 0.135
_refine_diff_density_max 0.231
_refine_diff_density_min -0.204
_refine_ls_extinction_method none
_refine_ls_goodness_of_fit_ref 0.945
_refine_ls_hydrogen_treatment mixed
_refine_ls_matrix_type full
_refine_ls_number_parameters 225
_refine_ls_number_reflns 2219
_refine_ls_number_restraints 0
_refine_ls_restrained_S_all 0.945
_refine_ls_R_factor_all 0.0599
_refine_ls_R_factor_gt 0.0449
_refine_ls_shift/su_max 0.007
_refine_ls_shift/su_mean 0.001
_refine_ls_structure_factor_coef Fsqd
_refine_ls_weighting_details 'calc w=1/[\s^2^(Fo^2^)+(0.07P)^2^] where P=(Fo^2^+2Fc^2^)/3'
_refine_ls_weighting_scheme calc
_refine_ls_wR_factor_gt 0.1067
_refine_ls_wR_factor_ref 0.1129
_reflns_number_gt 1644
_reflns_number_total 2219
_reflns_threshold_expression I>2\s(I)
_cod_data_source_file bh2164.cif
_cod_data_source_block I
_cod_database_code 2218046
_cod_database_fobs_code 2218046

loop_
_symmetry_equiv_pos_as_xyz
'x, y, z'
'-x, -y, z+1/2'
'-y+1/2, x+1/2, z+1/4'
'y+1/2, -x+1/2, z+3/4'
'-x+1/2, y+1/2, -z+1/4'
'x+1/2, -y+1/2, -z+3/4'
'y, x, -z'
'-y, -x, -z+1/2'

loop_
_atom_site_type_symbol
_atom_site_label
_atom_site_fract_x
_atom_site_fract_y
_atom_site_fract_z
_atom_site_U_iso_or_equiv
_atom_site_adp_type
_atom_site_calc_flag
_atom_site_refinement_flags
_atom_site_occupancy
O O1 0.15743(13) 0.55657(12) 0.08619(8) 0.0429(5) Uani d . 1
O O2 0.12262(16) 0.48461(14) 0.33312(11) 0.0530(5) Uani d . 1
O O3 0.34879(12) 0.77308(13) 0.13171(8) 0.0415(4) Uani d . 1
C C1 0.1684(2) 0.87117(19) -0.00763(14) 0.0499(7) Uani d . 1
H H1A 0.1694 0.9034 0.0386 0.060 Uiso calc R 1
H H1B 0.2340 0.8757 -0.0277 0.060 Uiso calc R 1
C C2 0.0968(3) 0.9254(2) -0.05633(14) 0.0637(9) Uani d . 1
H H2A 0.0322 0.9261 -0.0345 0.076 Uiso calc R 1
H H2B 0.1183 0.9930 -0.0619 0.076 Uiso calc R 1
C C3 0.0904(3) 0.8771(2) -0.12908(15) 0.0681(9) Uani d . 1
H H3A 0.1538 0.8820 -0.1525 0.082 Uiso calc R 1
H H3B 0.0430 0.9126 -0.1580 0.082 Uiso calc R 1
C C4 0.0601(3) 0.7683(2) -0.12559(14) 0.0573(8) Uani d . 1
C C5 0.1302(2) 0.71542(19) -0.07258(12) 0.0431(6) Uani d . 1
H H5 0.1954 0.7217 -0.0944 0.052 Uiso calc R 1
C C6 0.1141(2) 0.6044(2) -0.06599(13) 0.0474(7) Uani d . 1
H H6A 0.0577 0.5915 -0.0356 0.057 Uiso calc R 1
H H6B 0.1010 0.5765 -0.1127 0.057 Uiso calc R 1
C C7 0.2055(2) 0.5575(2) -0.03409(13) 0.0484(7) Uani d . 1
H H7A 0.1950 0.4871 -0.0303 0.058 Uiso calc R 1
H H7B 0.2604 0.5679 -0.0664 0.058 Uiso calc R 1
C C8 0.2325(2) 0.59716(19) 0.03840(13) 0.0411(6) Uani d . 1
C C9 0.23190(19) 0.71109(17) 0.04069(12) 0.0371(6) Uani d . 1
H H9 0.2905 0.7323 0.0145 0.045 Uiso calc R 1
C C10 0.14213(18) 0.76213(18) 0.00287(13) 0.0389(6) Uani d . 1
C C11 0.0747(3) 0.7242(3) -0.20075(15) 0.0850(12) Uani d . 1
H H11A 0.0422 0.7649 -0.2354 0.127 Uiso calc R 1
H H11B 0.0472 0.6592 -0.2022 0.127 Uiso calc R 1
H H11C 0.1436 0.7211 -0.2115 0.127 Uiso calc R 1
C C12 -0.0502(2) 0.7571(3) -0.10853(18) 0.0746(10) Uani d . 1
H H12A -0.0662 0.7956 -0.0672 0.112 Uiso calc R 1
H H12B -0.0647 0.6892 -0.0993 0.112 Uiso calc R 1
H H12C -0.0884 0.7795 -0.1485 0.112 Uiso calc R 1
C C13 0.0492(2) 0.7539(2) 0.04922(13) 0.0462(6) Uani d . 1
H H13A 0.0646 0.7722 0.0975 0.069 Uiso calc R 1
H H13B 0.0257 0.6873 0.0483 0.069 Uiso calc R 1
H H13C -0.0006 0.7969 0.0308 0.069 Uiso calc R 1
C C14 0.24566(18) 0.74743(19) 0.11748(12) 0.0365(5) Uani d . 1
H H14 0.2065 0.8074 0.1231 0.044 Uiso calc R 1
C C15 0.3325(2) 0.5555(2) 0.06039(15) 0.0539(7) Uani d . 1
H H15A 0.3455 0.5721 0.1093 0.081 Uiso calc R 1
H H15B 0.3829 0.5829 0.0305 0.081 Uiso calc R 1
H H15C 0.3319 0.4852 0.0551 0.081 Uiso calc R 1
C C16 0.21009(17) 0.67425(18) 0.17229(12) 0.0355(6) Uani d . 1
C C17 0.22961(17) 0.69613(18) 0.24324(13) 0.0351(5) Uani d . 1
C C18 0.20089(17) 0.63566(18) 0.29797(12) 0.0359(5) Uani d . 1
C C19 0.15135(18) 0.54863(18) 0.28072(13) 0.0384(6) Uani d . 1
C C20 0.13528(19) 0.52376(18) 0.21062(13) 0.0401(6) Uani d . 1
H H20 0.1029 0.4655 0.1997 0.048 Uiso calc R 1
C C21 0.16728(18) 0.58544(18) 0.15546(13) 0.0367(6) Uani d . 1
H H2 0.149(3) 0.513(3) 0.3750(19) 0.086(11) Uiso d . 1

loop_
_atom_site_aniso_label
_atom_site_aniso_U_11
_atom_site_aniso_U_22
_atom_site_aniso_U_33
_atom_site_aniso_U_12
_atom_site_aniso_U_13
_atom_site_aniso_U_23
O1 0.0538(11) 0.0380(9) 0.0370(9) -0.0081(8) 0.0003(8) -0.0055(8)
O2 0.0695(13) 0.0420(10) 0.0474(11) -0.0153(10) 0.0097(10) 0.0052(9)
O3 0.0395(9) 0.0490(10) 0.0360(9) -0.0103(8) 0.0026(8) -0.0008(8)
C1 0.0642(18) 0.0418(14) 0.0436(14) -0.0107(13) -0.0004(14) 0.0011(13)
C2 0.087(2) 0.0442(16) 0.0597(19) -0.0007(17) -0.0084(18) 0.0115(14)
C3 0.092(3) 0.0619(19) 0.0507(18) -0.0038(18) -0.0139(18) 0.0132(16)
C4 0.072(2) 0.0574(18) 0.0421(15) -0.0089(15) -0.0117(15) 0.0084(15)
C5 0.0527(15) 0.0435(14) 0.0333(13) -0.0078(13) 0.0020(12) -0.0012(11)
C6 0.0624(18) 0.0469(15) 0.0329(13) -0.0116(14) -0.0030(13) -0.0100(12)
C7 0.0604(18) 0.0436(15) 0.0412(14) 0.0014(13) 0.0053(14) -0.0076(12)
C8 0.0461(15) 0.0397(13) 0.0373(13) 0.0023(12) 0.0052(12) -0.0056(12)
C9 0.0410(13) 0.0376(12) 0.0328(13) -0.0041(11) 0.0052(11) -0.0029(11)
C10 0.0441(14) 0.0387(13) 0.0339(12) -0.0051(11) 0.0019(11) 0.0006(11)
C11 0.134(4) 0.081(2) 0.0400(18) -0.012(3) -0.016(2) 0.0019(17)
C12 0.071(2) 0.080(2) 0.073(2) -0.0043(19) -0.0276(18) 0.006(2)
C13 0.0454(15) 0.0527(16) 0.0405(14) 0.0016(14) 0.0047(12) -0.0006(13)
C14 0.0366(12) 0.0396(13) 0.0332(13) -0.0056(11) -0.0004(10) 0.0001(11)
C15 0.0551(18) 0.0540(17) 0.0526(16) 0.0122(14) 0.0044(14) -0.0041(14)
C16 0.0325(12) 0.0365(13) 0.0375(13) -0.0026(10) 0.0022(11) -0.0009(11)
C17 0.0318(12) 0.0374(12) 0.0360(13) -0.0021(10) 0.0019(11) -0.0025(11)
C18 0.0353(12) 0.0404(13) 0.0321(13) -0.0011(11) 0.0022(10) -0.0017(11)
C19 0.0402(14) 0.0343(13) 0.0407(13) -0.0035(11) 0.0071(11) 0.0036(11)
C20 0.0432(14) 0.0341(12) 0.0430(14) -0.0062(11) 0.0003(12) -0.0051(11)
C21 0.0380(13) 0.0375(13) 0.0345(13) -0.0014(11) 0.0002(11) -0.0047(11)

loop_
_atom_type_symbol
_atom_type_description
_atom_type_scat_dispersion_real
_atom_type_scat_dispersion_imag
_atom_type_scat_source
C C 0.0033 0.0000 'International Tables Vol C Tables 4.2.6.8 and 6.1.1.4'
H H 0.0000 0.0000 'International Tables Vol C Tables 4.2.6.8 and 6.1.1.4'
O O 0.0106 0.0000 'International Tables Vol C Tables 4.2.6.8 and 6.1.1.4'

loop_
_geom_angle_atom_site_label_1
_geom_angle_atom_site_label_2
_geom_angle_atom_site_label_3
_geom_angle_site_symmetry_1
_geom_angle_site_symmetry_3
_geom_angle
C21 O1 C8 . . 113.87(18)
C19 O2 H2 . . 103(2)
C18 O3 C14 8_665 . 112.36(18)
C2 C1 C10 . . 113.2(2)
C2 C1 H1A . . 108.9
C10 C1 H1A . . 108.9
C2 C1 H1B . . 108.9
C10 C1 H1B . . 108.9
H1A C1 H1B . . 107.7
C3 C2 C1 . . 111.4(3)
C3 C2 H2A . . 109.3
C1 C2 H2A . . 109.3
C3 C2 H2B . . 109.3
C1 C2 H2B . . 109.3
H2A C2 H2B . . 108.0
C2 C3 C4 . . 113.2(3)
C2 C3 H3A . . 108.9
C4 C3 H3A . . 108.9
C2 C3 H3B . . 108.9
C4 C3 H3B . . 108.9
H3A C3 H3B . . 107.7
C3 C4 C12 . . 111.4(3)
C3 C4 C11 . . 107.5(3)
C12 C4 C11 . . 106.0(3)
C3 C4 C5 . . 108.0(2)
C12 C4 C5 . . 114.8(2)
C11 C4 C5 . . 108.9(3)
C6 C5 C4 . . 114.9(2)
C6 C5 C10 . . 110.1(2)
C4 C5 C10 . . 117.1(2)
C6 C5 H5 . . 104.4
C4 C5 H5 . . 104.4
C10 C5 H5 . . 104.4
C7 C6 C5 . . 109.2(2)
C7 C6 H6A . . 109.8
C5 C6 H6A . . 109.8
C7 C6 H6B . . 109.8
C5 C6 H6B . . 109.8
H6A C6 H6B . . 108.3
C8 C7 C6 . . 113.7(2)
C8 C7 H7A . . 108.8
C6 C7 H7A . . 108.8
C8 C7 H7B . . 108.8
C6 C7 H7B . . 108.8
H7A C7 H7B . . 107.7
O1 C8 C7 . . 104.3(2)
O1 C8 C15 . . 108.4(2)
C7 C8 C15 . . 109.0(2)
O1 C8 C9 . . 110.86(19)
C7 C8 C9 . . 112.5(2)
C15 C8 C9 . . 111.6(2)
C14 C9 C8 . . 110.36(19)
C14 C9 C10 . . 112.0(2)
C8 C9 C10 . . 115.6(2)
C14 C9 H9 . . 106.0
C8 C9 H9 . . 106.0
C10 C9 H9 . . 106.0
C13 C10 C1 . . 109.5(2)
C13 C10 C5 . . 113.4(2)
C1 C10 C5 . . 107.5(2)
C13 C10 C9 . . 110.58(19)
C1 C10 C9 . . 107.6(2)
C5 C10 C9 . . 108.0(2)
C4 C11 H11A . . 109.5
C4 C11 H11B . . 109.5
H11A C11 H11B . . 109.5
C4 C11 H11C . . 109.5
H11A C11 H11C . . 109.5
H11B C11 H11C . . 109.5
C4 C12 H12A . . 109.5
C4 C12 H12B . . 109.5
H12A C12 H12B . . 109.5
C4 C12 H12C . . 109.5
H12A C12 H12C . . 109.5
H12B C12 H12C . . 109.5
C10 C13 H13A . . 109.5
C10 C13 H13B . . 109.5
H13A C13 H13B . . 109.5
C10 C13 H13C . . 109.5
H13A C13 H13C . . 109.5
H13B C13 H13C . . 109.5
O3 C14 C16 . . 109.82(18)
O3 C14 C9 . . 111.31(19)
C16 C14 C9 . . 112.7(2)
O3 C14 H14 . . 107.6
C16 C14 H14 . . 107.6
C9 C14 H14 . . 107.6
C8 C15 H15A . . 109.5
C8 C15 H15B . . 109.5
H15A C15 H15B . . 109.5
C8 C15 H15C . . 109.5
H15A C15 H15C . . 109.5
H15B C15 H15C . . 109.5
C21 C16 C17 . . 119.2(2)
C21 C16 C14 . . 123.9(2)
C17 C16 C14 . . 116.7(2)
C18 C17 C16 . . 122.2(2)
C18 C17 C17 . 8_665 119.0(3)
C16 C17 C17 . 8_665 116.7(3)
C17 C18 O3 . 8_665 123.3(2)
C17 C18 C19 . . 118.1(2)
O3 C18 C19 8_665 . 118.3(2)
O2 C19 C20 . . 118.9(2)
O2 C19 C18 . . 120.6(2)
C20 C19 C18 . . 120.4(2)
C19 C20 C21 . . 120.6(2)
C19 C20 H20 . . 119.7
C21 C20 H20 . . 119.7
O1 C21 C16 . . 120.8(2)
O1 C21 C20 . . 120.0(2)
C16 C21 C20 . . 119.2(2)

loop_
_geom_bond_atom_site_label_1
_geom_bond_atom_site_label_2
_geom_bond_site_symmetry_2
_geom_bond_distance
O1 C21 . 1.362(3)
O1 C8 . 1.465(3)
O2 C19 . 1.369(3)
O2 H2 . 0.95(4)
O3 C18 8_665 1.380(3)
O3 C14 . 1.469(3)
C1 C2 . 1.524(4)
C1 C10 . 1.538(3)
C1 H1A . 0.9700
C1 H1B . 0.9700
C2 C3 . 1.515(4)
C2 H2A . 0.9700
C2 H2B . 0.9700
C3 C4 . 1.536(5)
C3 H3A . 0.9700
C3 H3B . 0.9700
C4 C12 . 1.541(5)
C4 C11 . 1.543(4)
C4 C5 . 1.553(4)
C5 C6 . 1.530(4)
C5 C10 . 1.558(3)
C5 H5 . 0.9800
C6 C7 . 1.520(4)
C6 H6A . 0.9700
C6 H6B . 0.9700
C7 C8 . 1.506(3)
C7 H7A . 0.9700
C7 H7B . 0.9700
C8 C15 . 1.530(4)
C8 C9 . 1.550(3)
C9 C14 . 1.532(3)
C9 C10 . 1.573(3)
C9 H9 . 0.9800
C10 C13 . 1.537(3)
C11 H11A . 0.9600
C11 H11B . 0.9600
C11 H11C . 0.9600
C12 H12A . 0.9600
C12 H12B . 0.9600
C12 H12C . 0.9600
C13 H13A . 0.9600
C13 H13B . 0.9600
C13 H13C . 0.9600
C14 C16 . 1.509(3)
C14 H14 . 0.9800
C15 H15A . 0.9600
C15 H15B . 0.9600
C15 H15C . 0.9600
C16 C21 . 1.377(3)
C16 C17 . 1.387(3)
C17 C18 . 1.371(3)
C17 C17 8_665 1.450(5)
C18 O3 8_665 1.380(3)
C18 C19 . 1.399(4)
C19 C20 . 1.373(3)
C20 C21 . 1.400(3)
C20 H20 . 0.9300

loop_
_geom_hbond_atom_site_label_D
_geom_hbond_atom_site_label_H
_geom_hbond_atom_site_label_A
_geom_hbond_site_symmetry_A
_geom_hbond_distance_DH
_geom_hbond_distance_HA
_geom_hbond_distance_DA
_geom_hbond_angle_DHA
_geom_hbond_publ_flag
O2 H2 O3 8_665 0.95(4) 2.16(4) 2.753(3) 120(3) no

loop_
_geom_torsion_atom_site_label_1
_geom_torsion_atom_site_label_2
_geom_torsion_atom_site_label_3
_geom_torsion_atom_site_label_4
_geom_torsion_site_symmetry_1
_geom_torsion_site_symmetry_4
_geom_torsion
C10 C1 C2 C3 . . -57.4(3)
C1 C2 C3 C4 . . 57.2(4)
C2 C3 C4 C12 . . 74.3(3)
C2 C3 C4 C11 . . -169.9(3)
C2 C3 C4 C5 . . -52.6(4)
C3 C4 C5 C6 . . -176.6(3)
C12 C4 C5 C6 . . 58.5(4)
C11 C4 C5 C6 . . -60.1(3)
C3 C4 C5 C10 . . 52.0(3)
C12 C4 C5 C10 . . -73.0(3)
C11 C4 C5 C10 . . 168.4(2)
C4 C5 C6 C7 . . 160.9(2)
C10 C5 C6 C7 . . -64.4(3)
C5 C6 C7 C8 . . 58.8(3)
C21 O1 C8 C7 . . -178.8(2)
C21 O1 C8 C15 . . 65.2(3)
C21 O1 C8 C9 . . -57.6(3)
C6 C7 C8 O1 . . 72.2(3)
C6 C7 C8 C15 . . -172.2(2)
C6 C7 C8 C9 . . -47.9(3)
O1 C8 C9 C14 . . 55.9(3)
C7 C8 C9 C14 . . 172.2(2)
C15 C8 C9 C14 . . -64.9(3)
O1 C8 C9 C10 . . -72.5(3)
C7 C8 C9 C10 . . 43.8(3)
C15 C8 C9 C10 . . 166.6(2)
C2 C1 C10 C13 . . -70.9(3)
C2 C1 C10 C5 . . 52.7(3)
C2 C1 C10 C9 . . 168.9(2)
C6 C5 C10 C13 . . -64.4(3)
C4 C5 C10 C13 . . 69.2(3)
C6 C5 C10 C1 . . 174.4(2)
C4 C5 C10 C1 . . -52.0(3)
C6 C5 C10 C9 . . 58.5(3)
C4 C5 C10 C9 . . -167.9(2)
C14 C9 C10 C13 . . -51.7(3)
C8 C9 C10 C13 . . 75.9(3)
C14 C9 C10 C1 . . 67.9(2)
C8 C9 C10 C1 . . -164.5(2)
C14 C9 C10 C5 . . -176.30(19)
C8 C9 C10 C5 . . -48.7(3)
C18 O3 C14 C16 8_665 . -50.0(2)
C18 O3 C14 C9 8_665 . -175.53(19)
C8 C9 C14 O3 . . 97.3(2)
C10 C9 C14 O3 . . -132.3(2)
C8 C9 C14 C16 . . -26.6(3)
C10 C9 C14 C16 . . 103.8(2)
O3 C14 C16 C21 . . -126.5(2)
C9 C14 C16 C21 . . -1.7(3)
O3 C14 C16 C17 . . 48.3(3)
C9 C14 C16 C17 . . 173.0(2)
C21 C16 C17 C18 . . -5.2(4)
C14 C16 C17 C18 . . 179.8(2)
C21 C16 C17 C17 . 8_665 158.50(17)
C14 C16 C17 C17 . 8_665 -16.5(2)
C16 C17 C18 O3 . 8_665 174.0(2)
C17 C17 C18 O3 8_665 8_665 10.7(3)
C16 C17 C18 C19 . . 0.8(4)
C17 C17 C18 C19 8_665 . -162.49(17)
C17 C18 C19 O2 . . 178.8(2)
O3 C18 C19 O2 8_665 . 5.2(3)
C17 C18 C19 C20 . . 2.1(4)
O3 C18 C19 C20 8_665 . -171.5(2)
O2 C19 C20 C21 . . -177.3(2)
C18 C19 C20 C21 . . -0.6(4)
C8 O1 C21 C16 . . 28.2(3)
C8 O1 C21 C20 . . -150.7(2)
C17 C16 C21 O1 . . -172.3(2)
C14 C16 C21 O1 . . 2.3(4)
C17 C16 C21 C20 . . 6.5(4)
C14 C16 C21 C20 . . -178.9(2)
C19 C20 C21 O1 . . 175.1(2)
C19 C20 C21 C16 . . -3.7(4)
